data_7127219
loop_
_publ_author_name
'Kang, Kaijin'
'Liang, Fei'
'Meng, Xianghe'
'Tang, Jian'
'Zeng, Tixian'
'Xia, Mingjun'
'Lin, Zheshuai'
'Yin, Wenlong'
'Bin, Kang'

_publ_section_title
;
 K<sub>4</sub>Cu<sub>3</sub>(C<sub>3</sub>N<sub>3</sub>O<sub>3</sub>)<sub>2</sub>X
 (X = Cl, Br): strong anisotropic layered semiconductors containing mixed
 p-p and d-p conjugated \p-bonds.
;
_journal_issue 83
_journal_name_full 'Chemical communications (Cambridge, England)'
_journal_page_first 12534
_journal_page_last 12537
_journal_paper_doi 10.1039/d0cc04547k
_journal_volume 56
_journal_year 2020
_chemical_formula_sum 'C6 Br Cu3 K4 N6 O6'
_chemical_formula_weight 679.05
_space_group_IT_number 164
_space_group_name_Hall '-P 3 2"'
_space_group_name_H-M_alt 'P -3 m 1'
_atom_sites_solution_hydrogens geom
_atom_sites_solution_primary direct
_atom_sites_solution_secondary difmap
_audit_creation_method SHELXL-97
_audit_update_record
;
2020-06-22 deposited with the CCDC.	2020-09-09 downloaded from the CCDC.
;
_cell_angle_alpha 90.00
_cell_angle_beta 90.00
_cell_angle_gamma 120.00
_cell_formula_units_Z 1
_cell_length_a 11.2089(8)
_cell_length_b 11.2089(8)
_cell_length_c 3.7195(4)
_cell_measurement_temperature 293(2)
_cell_volume 404.71(6)
_computing_structure_refinement 'SHELXL-97 (Sheldrick, 1997)'
_computing_structure_solution 'SHELXS-97 (Sheldrick, 1990)'
_diffrn_ambient_temperature 293(2)
_diffrn_measured_fraction_theta_full 0.979
_diffrn_measured_fraction_theta_max 0.979
_diffrn_radiation_monochromator graphite
_diffrn_radiation_source 'fine-focus sealed tube'
_diffrn_radiation_type MoK\a
_diffrn_radiation_wavelength 0.71073
_diffrn_reflns_av_R_equivalents 0.0441
_diffrn_reflns_av_sigmaI/netI 0.0187
_diffrn_reflns_limit_h_max 11
_diffrn_reflns_limit_h_min -13
_diffrn_reflns_limit_k_max 13
_diffrn_reflns_limit_k_min -14
_diffrn_reflns_limit_l_max 4
_diffrn_reflns_limit_l_min -4
_diffrn_reflns_number 4134
_diffrn_reflns_theta_full 26.35
_diffrn_reflns_theta_max 26.35
_diffrn_reflns_theta_min 4.20
_exptl_absorpt_coefficient_mu 7.443
_exptl_crystal_density_diffrn 2.786
_exptl_crystal_density_method 'not measured'
_exptl_crystal_F_000 324
_refine_diff_density_max 1.052
_refine_diff_density_min -1.033
_refine_diff_density_rms 0.222
_refine_ls_extinction_method none
_refine_ls_goodness_of_fit_ref 1.119
_refine_ls_hydrogen_treatment mixed
_refine_ls_matrix_type full
_refine_ls_number_parameters 30
_refine_ls_number_reflns 319
_refine_ls_number_restraints 6
_refine_ls_restrained_S_all 1.287
_refine_ls_R_factor_all 0.0653
_refine_ls_R_factor_gt 0.0563
_refine_ls_shift/su_max 0.001
_refine_ls_shift/su_mean 0.000
_refine_ls_structure_factor_coef Fsqd
_refine_ls_weighting_details 'calc w=1/[\s^2^(Fo^2^)+(0.0927P)^2^+1.6722P] where P=(Fo^2^+2Fc^2^)/3'
_refine_ls_weighting_scheme calc
_refine_ls_wR_factor_gt 0.1641
_refine_ls_wR_factor_ref 0.1733
_reflns_number_gt 246
_reflns_number_total 319
_reflns_threshold_expression >2sigma(I)
_cod_data_source_file d0cc04547k2.cif
_cod_data_source_block exp_4529
_cod_depositor_comments 'Adding full bibliography for 7127218--7127219.cif.'
_cod_database_code 7127219

loop_
_symmetry_equiv_pos_as_xyz
'x, y, z'
'-y, x-y, z'
'-x+y, -x, z'
'y, x, -z'
'x-y, -y, -z'
'-x, -x+y, -z'
'-x, -y, -z'
'y, -x+y, -z'
'x-y, x, -z'
'-y, -x, z'
'-x+y, y, z'
'x, x-y, z'

loop_
_atom_site_label
_atom_site_type_symbol
_atom_site_fract_x
_atom_site_fract_y
_atom_site_fract_z
_atom_site_U_iso_or_equiv
_atom_site_adp_type
_atom_site_occupancy
_atom_site_symmetry_multiplicity
_atom_site_calc_flag
_atom_site_refinement_flags
_atom_site_disorder_assembly
_atom_site_disorder_group
Cu1 Cu 0.0000 0.5000 0.0000 0.0362(7) Uani 1 4 d S . .
K1 K 0.0000 0.7549(4) 0.5000 0.091(2) Uani 0.67 2 d SPU . .
Br1 Br 0.0000 1.0000 0.0000 0.0444(9) Uani 1 12 d S . .
C1 C 0.2635(6) 0.7365(6) 0.000(2) 0.043(3) Uani 1 2 d S . .
O1 O 0.1992(4) 0.8008(4) -0.002(3) 0.057(2) Uani 1 2 d S . .
N1 N -0.1936(8) 0.4032(4) 0.000(2) 0.0377(19) Uani 1 2 d S . .

loop_
_atom_site_aniso_label
_atom_site_aniso_U_11
_atom_site_aniso_U_22
_atom_site_aniso_U_33
_atom_site_aniso_U_23
_atom_site_aniso_U_13
_atom_site_aniso_U_12
Cu1 0.0283(11) 0.0266(9) 0.0544(13) 0.0000(3) -0.0001(7) 0.0142(5)
K1 0.177(6) 0.081(2) 0.048(2) 0.0001(15) 0.000(3) 0.089(3)
Br1 0.0437(11) 0.0437(11) 0.0458(14) 0.000 0.000 0.0218(6)
C1 0.044(5) 0.044(5) 0.041(5) 0.000(2) 0.000(2) 0.020(5)
O1 0.041(4) 0.041(4) 0.104(7) 0.000(2) 0.000(2) 0.032(4)
N1 0.033(4) 0.035(3) 0.045(4) -0.0007(18) -0.001(4) 0.016(2)

loop_
_atom_type_symbol
_atom_type_description
_atom_type_scat_dispersion_real
_atom_type_scat_dispersion_imag
_atom_type_scat_source
C C 0.0033 0.0016 'International Tables Vol C Tables 4.2.6.8 and 6.1.1.4'
N N 0.0061 0.0033 'International Tables Vol C Tables 4.2.6.8 and 6.1.1.4'
O O 0.0106 0.0060 'International Tables Vol C Tables 4.2.6.8 and 6.1.1.4'
K K 0.2009 0.2494 'International Tables Vol C Tables 4.2.6.8 and 6.1.1.4'
Cu Cu 0.3201 1.2651 'International Tables Vol C Tables 4.2.6.8 and 6.1.1.4'
Br Br -0.2901 2.4595 'International Tables Vol C Tables 4.2.6.8 and 6.1.1.4'

loop_
_geom_angle_atom_site_label_1
_geom_angle_atom_site_label_2
_geom_angle_atom_site_label_3
_geom_angle
_geom_angle_site_symmetry_1
_geom_angle_site_symmetry_3
_geom_angle_publ_flag
N1 Cu1 N1 180.0(3) 7_565 . ?
N1 Cu1 K1 90.00(13) 7_565 . ?
N1 Cu1 K1 90.00(13) . . ?
N1 Cu1 K1 90.00(13) 7_565 7_565 ?
N1 Cu1 K1 90.00(13) . 7_565 ?
K1 Cu1 K1 180.0 . 7_565 ?
N1 Cu1 K1 90.00(13) 7_565 1_554 ?
N1 Cu1 K1 90.00(13) . 1_554 ?
K1 Cu1 K1 66.12(8) . 1_554 ?
K1 Cu1 K1 113.88(8) 7_565 1_554 ?
N1 Cu1 K1 90.00(13) 7_565 7_566 ?
N1 Cu1 K1 90.00(13) . 7_566 ?
K1 Cu1 K1 113.88(8) . 7_566 ?
K1 Cu1 K1 66.12(8) 7_565 7_566 ?
K1 Cu1 K1 180.0 1_554 7_566 ?
O1 K1 O1 154.6(3) 8_455 1_556 ?
O1 K1 K1 136.03(18) 8_455 9_666 ?
O1 K1 K1 59.99(11) 1_556 9_666 ?
O1 K1 K1 59.99(11) 8_455 8_456 ?
O1 K1 K1 136.03(18) 1_556 8_456 ?
K1 K1 K1 120.0 9_666 8_456 ?
O1 K1 O1 85.11(15) 8_455 8_456 ?
O1 K1 O1 89.39(6) 1_556 8_456 ?
K1 K1 O1 135.86(18) 9_666 8_456 ?
K1 K1 O1 60.08(11) 8_456 8_456 ?
O1 K1 O1 89.39(6) 8_455 . ?
O1 K1 O1 85.11(15) 1_556 . ?
K1 K1 O1 60.08(11) 9_666 . ?
K1 K1 O1 135.86(18) 8_456 . ?
O1 K1 O1 154.7(3) 8_456 . ?
O1 K1 Br1 124.07(13) 8_455 1_556 ?
O1 K1 Br1 78.65(16) 1_556 1_556 ?
K1 K1 Br1 65.540(13) 9_666 1_556 ?
K1 K1 Br1 65.541(13) 8_456 1_556 ?
O1 K1 Br1 78.55(16) 8_456 1_556 ?
O1 K1 Br1 124.12(13) . 1_556 ?
O1 K1 Br1 78.65(16) 8_455 . ?
O1 K1 Br1 124.07(13) 1_556 . ?
K1 K1 Br1 65.541(13) 9_666 . ?
K1 K1 Br1 65.541(13) 8_456 . ?
O1 K1 Br1 124.12(13) 8_456 . ?
O1 K1 Br1 78.55(16) . . ?
Br1 K1 Br1 68.19(8) 1_556 . ?
O1 K1 Cu1 56.48(10) 8_455 . ?
O1 K1 Cu1 100.62(19) 1_556 . ?
K1 K1 Cu1 114.775(12) 9_666 . ?
K1 K1 Cu1 114.775(13) 8_456 . ?
O1 K1 Cu1 100.73(19) 8_456 . ?
O1 K1 Cu1 56.43(10) . . ?
Br1 K1 Cu1 178.96(8) 1_556 . ?
Br1 K1 Cu1 112.844(7) . . ?
O1 K1 Cu1 100.62(19) 8_455 1_556 ?
O1 K1 Cu1 56.48(10) 1_556 1_556 ?
K1 K1 Cu1 114.775(12) 9_666 1_556 ?
K1 K1 Cu1 114.775(12) 8_456 1_556 ?
O1 K1 Cu1 56.43(10) 8_456 1_556 ?
O1 K1 Cu1 100.73(19) . 1_556 ?
Br1 K1 Cu1 112.844(7) 1_556 1_556 ?
Br1 K1 Cu1 178.96(8) . 1_556 ?
Cu1 K1 Cu1 66.12(8) . 1_556 ?
O1 K1 K1 132.47(17) 8_455 1_556 ?
O1 K1 K1 47.53(17) 1_556 1_556 ?
K1 K1 K1 90.0 9_666 1_556 ?
K1 K1 K1 90.0 8_456 1_556 ?
O1 K1 K1 47.36(17) 8_456 1_556 ?
O1 K1 K1 132.64(17) . 1_556 ?
Br1 K1 K1 55.90(4) 1_556 1_556 ?
Br1 K1 K1 124.10(4) . 1_556 ?
Cu1 K1 K1 123.06(4) . 1_556 ?
Cu1 K1 K1 56.94(4) 1_556 1_556 ?
O1 K1 K1 47.53(17) 8_455 1_554 ?
O1 K1 K1 132.47(17) 1_556 1_554 ?
K1 K1 K1 90.0 9_666 1_554 ?
K1 K1 K1 90.0 8_456 1_554 ?
O1 K1 K1 132.64(17) 8_456 1_554 ?
O1 K1 K1 47.36(17) . 1_554 ?
Br1 K1 K1 124.10(4) 1_556 1_554 ?
Br1 K1 K1 55.90(4) . 1_554 ?
Cu1 K1 K1 56.94(4) . 1_554 ?
Cu1 K1 K1 123.06(4) 1_556 1_554 ?
K1 K1 K1 180.0(3) 1_556 1_554 ?
K1 Br1 K1 180.0 2_675 8_455 ?
K1 Br1 K1 48.92(3) 2_675 9_666 ?
K1 Br1 K1 131.08(3) 8_455 9_666 ?
K1 Br1 K1 48.92(3) 2_675 7_576 ?
K1 Br1 K1 131.08(3) 8_455 7_576 ?
K1 Br1 K1 91.64(6) 9_666 7_576 ?
K1 Br1 K1 131.08(3) 2_675 3_464 ?
K1 Br1 K1 48.92(3) 8_455 3_464 ?
K1 Br1 K1 180.0 9_666 3_464 ?
K1 Br1 K1 88.36(6) 7_576 3_464 ?
K1 Br1 K1 131.08(3) 2_675 1_554 ?
K1 Br1 K1 48.92(3) 8_455 1_554 ?
K1 Br1 K1 88.36(6) 9_666 1_554 ?
K1 Br1 K1 180.0 7_576 1_554 ?
K1 Br1 K1 91.64(6) 3_464 1_554 ?
K1 Br1 K1 91.64(6) 2_675 3_465 ?
K1 Br1 K1 88.36(6) 8_455 3_465 ?
K1 Br1 K1 111.81(9) 9_666 3_465 ?
K1 Br1 K1 48.92(3) 7_576 3_465 ?
K1 Br1 K1 68.19(9) 3_464 3_465 ?
K1 Br1 K1 131.08(3) 1_554 3_465 ?
K1 Br1 K1 68.19(9) 2_675 2_674 ?
K1 Br1 K1 111.81(9) 8_455 2_674 ?
K1 Br1 K1 88.36(6) 9_666 2_674 ?
K1 Br1 K1 88.36(6) 7_576 2_674 ?
K1 Br1 K1 91.64(6) 3_464 2_674 ?
K1 Br1 K1 91.64(6) 1_554 2_674 ?
K1 Br1 K1 131.08(3) 3_465 2_674 ?
K1 Br1 K1 111.81(9) 2_675 8_456 ?
K1 Br1 K1 68.19(9) 8_455 8_456 ?
K1 Br1 K1 91.64(6) 9_666 8_456 ?
K1 Br1 K1 91.64(6) 7_576 8_456 ?
K1 Br1 K1 88.36(6) 3_464 8_456 ?
K1 Br1 K1 88.36(6) 1_554 8_456 ?
K1 Br1 K1 48.92(3) 3_465 8_456 ?
K1 Br1 K1 180.0 2_674 8_456 ?
K1 Br1 K1 88.36(6) 2_675 7_575 ?
K1 Br1 K1 91.64(6) 8_455 7_575 ?
K1 Br1 K1 131.08(3) 9_666 7_575 ?
K1 Br1 K1 68.19(8) 7_576 7_575 ?
K1 Br1 K1 48.92(3) 3_464 7_575 ?
K1 Br1 K1 111.81(8) 1_554 7_575 ?
K1 Br1 K1 88.36(6) 3_465 7_575 ?
K1 Br1 K1 48.92(3) 2_674 7_575 ?
K1 Br1 K1 131.08(3) 8_456 7_575 ?
K1 Br1 K1 88.36(6) 2_675 9_665 ?
K1 Br1 K1 91.64(6) 8_455 9_665 ?
K1 Br1 K1 68.19(9) 9_666 9_665 ?
K1 Br1 K1 131.08(3) 7_576 9_665 ?
K1 Br1 K1 111.81(9) 3_464 9_665 ?
K1 Br1 K1 48.92(3) 1_554 9_665 ?
K1 Br1 K1 180.0 3_465 9_665 ?
K1 Br1 K1 48.92(3) 2_674 9_665 ?
K1 Br1 K1 131.08(3) 8_456 9_665 ?
K1 Br1 K1 91.64(6) 7_575 9_665 ?
K1 Br1 K1 91.64(6) 2_675 . ?
K1 Br1 K1 88.36(6) 8_455 . ?
K1 Br1 K1 48.92(3) 9_666 . ?
K1 Br1 K1 111.81(8) 7_576 . ?
K1 Br1 K1 131.08(3) 3_464 . ?
K1 Br1 K1 68.19(8) 1_554 . ?
K1 Br1 K1 91.64(6) 3_465 . ?
K1 Br1 K1 131.08(3) 2_674 . ?
K1 Br1 K1 48.92(3) 8_456 . ?
K1 Br1 K1 180.00(8) 7_575 . ?
K1 Br1 K1 88.36(6) 9_665 . ?
O1 C1 N1 120.0(5) . 9_665 ?
O1 C1 N1 120.0(5) . 7_565 ?
N1 C1 N1 120.0(10) 9_665 7_565 ?
C1 O1 K1 123.1(6) . 1_554 ?
C1 O1 K1 123.1(6) . 9_665 ?
K1 O1 K1 60.0(2) 1_554 9_665 ?
C1 O1 K1 122.5(6) . 9_666 ?
K1 O1 K1 114.4(3) 1_554 9_666 ?
K1 O1 K1 85.11(15) 9_665 9_666 ?
C1 O1 K1 122.5(6) . . ?
K1 O1 K1 85.11(15) 1_554 . ?
K1 O1 K1 114.4(3) 9_665 . ?
K1 O1 K1 59.8(2) 9_666 . ?
C1 N1 C1 120.0(10) 8_455 7_565 ?
C1 N1 Cu1 120.0(5) 8_455 . ?
C1 N1 Cu1 120.0(5) 7_565 . ?

loop_
_geom_bond_atom_site_label_1
_geom_bond_atom_site_label_2
_geom_bond_distance
_geom_bond_site_symmetry_2
_geom_bond_publ_flag
Cu1 N1 1.879(8) 7_565 ?
Cu1 N1 1.879(8) . ?
Cu1 K1 3.409(4) . ?
Cu1 K1 3.409(4) 7_565 ?
Cu1 K1 3.409(4) 1_554 ?
Cu1 K1 3.409(4) 7_566 ?
K1 O1 2.746(8) 8_455 ?
K1 O1 2.746(8) 1_556 ?
K1 K1 2.747(4) 9_666 ?
K1 K1 2.747(4) 8_456 ?
K1 O1 2.754(8) 8_456 ?
K1 O1 2.754(8) . ?
K1 Br1 3.318(4) 1_556 ?
K1 Br1 3.318(4) . ?
K1 Cu1 3.409(4) 1_556 ?
K1 K1 3.7195(4) 1_556 ?
K1 K1 3.7195(4) 1_554 ?
Br1 K1 3.318(4) 2_675 ?
Br1 K1 3.318(4) 8_455 ?
Br1 K1 3.318(4) 9_666 ?
Br1 K1 3.318(4) 7_576 ?
Br1 K1 3.318(4) 3_464 ?
Br1 K1 3.318(4) 1_554 ?
Br1 K1 3.318(4) 3_465 ?
Br1 K1 3.318(4) 2_674 ?
Br1 K1 3.318(4) 8_456 ?
Br1 K1 3.318(4) 7_575 ?
Br1 K1 3.318(4) 9_665 ?
C1 O1 1.247(12) . ?
C1 N1 1.357(7) 9_665 ?
C1 N1 1.357(7) 7_565 ?
O1 K1 2.746(8) 1_554 ?
O1 K1 2.746(8) 9_665 ?
O1 K1 2.754(8) 9_666 ?
N1 C1 1.357(7) 8_455 ?
N1 C1 1.357(7) 7_565 ?
